data_4070371
loop_
_publ_author_name
'Ylijoki, Kai E. O.'
'Witherell, Ross D.'
'Kirk, Andrew D.'
'B\"ocklein, Sebastian'
'Lofstrand, Verner A.'
'McDonald, Robert'
'Ferguson, Michael J.'
'Stryker, Jeffrey M.'

_publ_section_title
;
 Synthesis, Structure, and Reactivity of Alkyl-Substituted Half-Sandwich
 \h5-Pentadienyl Complexes of Cobalt
;
_journal_issue 23
_journal_name_full Organometallics
_journal_page_first 6807
_journal_paper_doi 10.1021/om900754h
_journal_volume 28
_journal_year 2009
_chemical_formula_moiety 'C11 H14 Co, B F4'
_chemical_formula_sum 'C11 H14 B Co F4'
_chemical_formula_weight 291.96
_chemical_name_systematic
;

 ?

;
_space_group_IT_number 9
_symmetry_cell_setting monoclinic
_symmetry_space_group_name_Hall 'C -2yc'
_symmetry_space_group_name_H-M 'C 1 c 1'
_atom_sites_solution_hydrogens geom
_atom_sites_solution_primary direct
_atom_sites_solution_secondary difmap
_audit_creation_method SHELXL-97
_cell_angle_alpha 90.00
_cell_angle_beta 94.159(3)
_cell_angle_gamma 90.00
_cell_formula_units_Z 4
_cell_length_a 11.571(2)
_cell_length_b 10.4698(19)
_cell_length_c 9.7525(18)
_cell_measurement_reflns_used 2457
_cell_measurement_temperature 193(2)
_cell_measurement_theta_max 26.26
_cell_measurement_theta_min 2.63
_cell_volume 1178.4(4)
_computing_cell_refinement 'Bruker SAINT (Bruker, 1997)'
_computing_data_collection 'Bruker SMART (Bruker, 1997)'
_computing_data_reduction 'Bruker SAINT (Bruker, 1997)'
_computing_molecular_graphics 'Bruker SHELXTL (Bruker, 1997)'
_computing_publication_material 'Bruker SHELXTL (Bruker, 1997)'
_computing_structure_refinement 'SHELXL-97 (Sheldrick, 1997)'
_computing_structure_solution 'SHELXS-97 (Sheldrick, 1990)'
_diffrn_ambient_temperature 193(2)
_diffrn_detector_area_resol_mean 8.192
_diffrn_measured_fraction_theta_full 0.999
_diffrn_measured_fraction_theta_max 0.999
_diffrn_measurement_device_type 'Bruker PLATFORM diffractometer/SMART 1000 CCD area detector'
_diffrn_measurement_method '\w scans'
_diffrn_radiation_monochromator graphite
_diffrn_radiation_source 'fine-focus sealed tube'
_diffrn_radiation_type MoK\a
_diffrn_radiation_wavelength 0.71073
_diffrn_reflns_av_R_equivalents 0.0249
_diffrn_reflns_av_sigmaI/netI 0.0360
_diffrn_reflns_limit_h_max 14
_diffrn_reflns_limit_h_min -14
_diffrn_reflns_limit_k_max 13
_diffrn_reflns_limit_k_min -13
_diffrn_reflns_limit_l_max 12
_diffrn_reflns_limit_l_min -12
_diffrn_reflns_number 4555
_diffrn_reflns_theta_full 26.37
_diffrn_reflns_theta_max 26.37
_diffrn_reflns_theta_min 2.63
_diffrn_standards_decay_% 0
_diffrn_standards_interval_time 0
_diffrn_standards_number 0
_exptl_absorpt_coefficient_mu 1.479
_exptl_absorpt_correction_T_max 0.8784
_exptl_absorpt_correction_T_min 0.5192
_exptl_absorpt_correction_type multi-scan
_exptl_absorpt_process_details 'SADABS (Sheldrick, 1996)'
_exptl_crystal_colour orange
_exptl_crystal_density_diffrn 1.646
_exptl_crystal_density_method 'not measured'
_exptl_crystal_description prism
_exptl_crystal_F_000 592
_exptl_crystal_size_max 0.51
_exptl_crystal_size_mid 0.10
_exptl_crystal_size_min 0.09
_refine_diff_density_max 1.632
_refine_diff_density_min -0.427
_refine_diff_density_rms 0.110
_refine_ls_abs_structure_details 'Flack H D (1983), Acta Cryst. A39, 876-881'
_refine_ls_abs_structure_Flack 0.27(5)
_refine_ls_extinction_method none
_refine_ls_goodness_of_fit_ref 1.119
_refine_ls_hydrogen_treatment constr
_refine_ls_matrix_type full
_refine_ls_number_parameters 156
_refine_ls_number_reflns 2393
_refine_ls_number_restraints 2
_refine_ls_restrained_S_all 1.119
_refine_ls_R_factor_all 0.0835
_refine_ls_R_factor_gt 0.0645
_refine_ls_shift/su_max 0.000
_refine_ls_shift/su_mean 0.000
_refine_ls_structure_factor_coef Fsqd
_refine_ls_weighting_details 'calc w=1/[\s^2^(Fo^2^)+(0.0717P)^2^+4.4924P] where P=(Fo^2^+2Fc^2^)/3'
_refine_ls_weighting_scheme calc
_refine_ls_wR_factor_gt 0.1567
_refine_ls_wR_factor_ref 0.1720
_reflns_number_gt 1921
_reflns_number_total 2393
_reflns_threshold_expression I>2\s(I)
_cod_data_source_file om900754h_si_002.cif
_cod_data_source_block 15a
_cod_depositor_comments
;
The following automatic conversions were performed:

'_symmetry_cell_setting' value 'Monoclinic' changed to 'monoclinic'
according to /home/saulius/struct/CIF-dictionaries/cif_core.dic
dictionary named 'cif_core.dic' version 2.4.2 from 2011-04-26.

Automatic conversion script
Id: cif_fix_values 1715 2011-07-08 13:25:40Z adriana 
;
_cod_original_sg_symbol_H-M 'C c'
_cod_database_code 4070371

loop_
_symmetry_equiv_pos_as_xyz
'x, y, z'
'x, -y, z+1/2'
'x+1/2, y+1/2, z'
'x+1/2, -y+1/2, z+1/2'

loop_
_atom_site_label
_atom_site_type_symbol
_atom_site_fract_x
_atom_site_fract_y
_atom_site_fract_z
_atom_site_U_iso_or_equiv
_atom_site_adp_type
_atom_site_occupancy
_atom_site_symmetry_multiplicity
_atom_site_calc_flag
_atom_site_refinement_flags
Co Co 0.22206(16) 0.25745(10) 0.08405(19) 0.0565(3) Uani 1 1 d .
C1 C 0.0891(8) 0.3659(11) -0.0159(12) 0.074(3) Uani 1 1 d .
H1 H 0.0203 0.3790 0.0389 0.089 Uiso 1 1 calc R
C2 C 0.0984(9) 0.2383(11) -0.0723(13) 0.070(3) Uani 1 1 d .
H2 H 0.1239 0.2298 -0.1677 0.084 Uiso 1 1 calc R
C3 C 0.1014(8) 0.1331(11) 0.0079(10) 0.068(3) Uani 1 1 d .
H3 H 0.1345 0.0564 -0.0361 0.082 Uiso 1 1 calc R
C4 C 0.1053(8) 0.1260(12) 0.1533(13) 0.085(3) Uani 1 1 d .
H4 H 0.1372 0.0464 0.1983 0.102 Uiso 1 1 calc R
C5 C 0.0975(8) 0.2312(13) 0.2322(13) 0.096(4) Uani 1 1 d .
H5A H 0.1277 0.2240 0.3295 0.116 Uiso 1 1 calc R
H5B H 0.0251 0.2815 0.2189 0.116 Uiso 1 1 calc R
C6 C 0.1152(9) 0.4744(12) -0.1042(15) 0.108(4) Uani 1 1 d .
H6A H 0.0438 0.5032 -0.1552 0.129 Uiso 1 1 calc R
H6B H 0.1713 0.4479 -0.1692 0.129 Uiso 1 1 calc R
H6C H 0.1478 0.5446 -0.0472 0.129 Uiso 1 1 calc R
C10 C 0.3522(8) 0.3120(12) 0.2192(11) 0.071(3) Uani 1 1 d .
H10 H 0.3433 0.3423 0.3152 0.085 Uiso 1 1 calc R
C11 C 0.3686(7) 0.1857(12) 0.1806(13) 0.071(3) Uani 1 1 d .
H11 H 0.3748 0.1096 0.2426 0.086 Uiso 1 1 calc R
C12 C 0.3798(6) 0.1869(9) 0.0384(9) 0.061(2) Uani 1 1 d .
H12 H 0.3921 0.1099 -0.0195 0.073 Uiso 1 1 calc R
C13 C 0.3663(7) 0.3082(10) -0.0093(11) 0.068(2) Uani 1 1 d .
H13 H 0.3689 0.3358 -0.1072 0.082 Uiso 1 1 calc R
C14 C 0.3515(7) 0.3892(9) 0.1039(12) 0.067(2) Uani 1 1 d .
H14 H 0.3424 0.4842 0.1012 0.080 Uiso 1 1 calc R
F1 F 0.1569(5) 0.8168(8) 0.1026(7) 0.0886(19) Uani 1 1 d .
F2 F 0.3124(6) 0.6933(5) 0.0954(10) 0.120(3) Uani 1 1 d .
F3 F 0.3281(5) 0.8774(5) 0.2110(6) 0.0838(15) Uani 1 1 d .
F4 F 0.3043(6) 0.8813(6) -0.0162(6) 0.0919(17) Uani 1 1 d .
B B 0.2734(9) 0.8146(12) 0.0970(12) 0.062(2) Uani 1 1 d .

loop_
_atom_site_aniso_label
_atom_site_aniso_U_11
_atom_site_aniso_U_22
_atom_site_aniso_U_33
_atom_site_aniso_U_23
_atom_site_aniso_U_13
_atom_site_aniso_U_12
Co 0.0352(4) 0.0677(6) 0.0648(5) -0.0163(6) -0.0092(3) 0.0069(5)
C1 0.049(5) 0.086(7) 0.085(7) 0.020(6) -0.005(5) 0.025(5)
C2 0.038(5) 0.090(8) 0.079(7) -0.014(6) -0.020(4) 0.008(4)
C3 0.048(5) 0.080(6) 0.076(6) -0.009(5) -0.001(4) -0.008(4)
C4 0.050(5) 0.099(8) 0.104(8) 0.011(7) -0.006(5) -0.013(5)
C5 0.038(5) 0.152(12) 0.099(9) -0.023(8) 0.008(5) 0.002(5)
C6 0.063(6) 0.120(9) 0.138(10) 0.019(8) -0.013(6) -0.011(6)
C10 0.043(5) 0.093(8) 0.074(7) -0.021(7) -0.016(4) -0.001(6)
C11 0.038(4) 0.070(6) 0.104(9) 0.010(6) -0.008(5) 0.003(4)
C12 0.024(3) 0.077(5) 0.079(6) -0.019(4) -0.008(3) 0.009(3)
C13 0.047(5) 0.074(6) 0.084(7) -0.005(5) 0.003(4) 0.001(4)
C14 0.042(4) 0.061(5) 0.097(7) 0.008(5) -0.003(5) -0.002(3)
F1 0.051(3) 0.103(5) 0.111(5) 0.005(4) 0.000(3) 0.002(3)
F2 0.091(5) 0.045(3) 0.218(8) -0.023(4) -0.032(5) 0.013(3)
F3 0.091(4) 0.075(3) 0.081(3) -0.012(3) -0.025(3) -0.002(3)
F4 0.101(4) 0.093(4) 0.082(4) -0.004(3) 0.009(3) -0.023(3)
B 0.045(5) 0.069(6) 0.071(6) -0.005(5) -0.009(4) 0.005(4)

loop_
_atom_type_symbol
_atom_type_description
_atom_type_scat_dispersion_real
_atom_type_scat_dispersion_imag
_atom_type_scat_source
C C 0.0033 0.0016 'International Tables Vol C Tables 4.2.6.8 and 6.1.1.4'
H H 0.0000 0.0000 'International Tables Vol C Tables 4.2.6.8 and 6.1.1.4'
B B 0.0013 0.0007 'International Tables Vol C Tables 4.2.6.8 and 6.1.1.4'
F F 0.0171 0.0103 'International Tables Vol C Tables 4.2.6.8 and 6.1.1.4'
Co Co 0.3494 0.9721 'International Tables Vol C Tables 4.2.6.8 and 6.1.1.4'

loop_
_geom_angle_atom_site_label_1
_geom_angle_atom_site_label_2
_geom_angle_atom_site_label_3
_geom_angle
C10 Co C3 153.2(4)
C10 Co C11 40.4(5)
C3 Co C11 117.9(5)
C10 Co C2 167.7(5)
C3 Co C2 39.1(4)
C11 Co C2 146.8(5)
C10 Co C13 67.6(4)
C3 Co C13 125.1(4)
C11 Co C13 67.5(4)
C2 Co C13 104.4(5)
C10 Co C14 40.0(4)
C3 Co C14 163.8(4)
C11 Co C14 67.7(4)
C2 Co C14 127.9(5)
C13 Co C14 40.7(4)
C10 Co C12 66.9(4)
C3 Co C12 107.0(4)
C11 Co C12 40.3(4)
C2 Co C12 113.2(4)
C13 Co C12 38.9(4)
C14 Co C12 66.6(4)
C10 Co C4 116.7(5)
C3 Co C4 40.5(4)
C11 Co C4 98.4(4)
C2 Co C4 74.8(5)
C13 Co C4 153.6(5)
C14 Co C4 155.6(4)
C12 Co C4 116.3(5)
C10 Co C1 129.8(6)
C3 Co C1 73.3(5)
C11 Co C1 168.5(5)
C2 Co C1 41.2(4)
C13 Co C1 104.5(4)
C14 Co C1 100.8(4)
C12 Co C1 136.9(4)
C4 Co C1 92.1(5)
C10 Co C5 95.9(5)
C3 Co C5 71.4(4)
C11 Co C5 102.8(5)
C2 Co C5 91.2(5)
C13 Co C5 163.1(4)
C14 Co C5 123.5(5)
C12 Co C5 139.3(4)
C4 Co C5 37.4(4)
C1 Co C5 82.8(5)
C2 C1 C6 117.7(12)
C2 C1 Co 66.8(5)
C6 C1 Co 121.1(8)
C3 C2 C1 122.1(12)
C3 C2 Co 69.9(6)
C1 C2 Co 72.0(6)
C2 C3 C4 128.3(12)
C2 C3 Co 71.0(6)
C4 C3 Co 72.2(6)
C5 C4 C3 121.9(12)
C5 C4 Co 73.5(7)
C3 C4 Co 67.3(6)
C4 C5 Co 69.1(6)
C14 C10 C11 109.1(10)
C14 C10 Co 70.9(6)
C11 C10 Co 70.3(5)
C10 C11 C12 106.5(10)
C10 C11 Co 69.3(5)
C12 C11 Co 70.8(5)
C13 C12 C11 109.3(9)
C13 C12 Co 69.8(5)
C11 C12 Co 68.9(5)
C12 C13 C14 108.2(9)
C12 C13 Co 71.3(5)
C14 C13 Co 69.9(5)
C10 C14 C13 106.9(9)
C10 C14 Co 69.1(5)
C13 C14 Co 69.4(5)
F2 B F1 110.6(11)
F2 B F4 111.2(9)
F1 B F4 110.0(9)
F2 B F3 108.6(8)
F1 B F3 110.7(9)
F4 B F3 105.7(9)

loop_
_geom_bond_atom_site_label_1
_geom_bond_atom_site_label_2
_geom_bond_distance
Co C10 2.011(9)
Co C3 2.011(9)
Co C11 2.024(9)
Co C2 2.024(10)
Co C13 2.029(9)
Co C14 2.035(9)
Co C12 2.048(7)
Co C4 2.076(10)
Co C1 2.095(9)
Co C5 2.131(11)
C1 C2 1.452(15)
C1 C6 1.470(16)
C2 C3 1.350(15)
C3 C4 1.417(15)
C4 C5 1.351(15)
C10 C14 1.385(15)
C10 C11 1.392(19)
C11 C12 1.402(15)
C12 C13 1.357(14)
C13 C14 1.412(14)
F1 B 1.354(11)
F2 B 1.348(15)
F3 B 1.403(12)
F4 B 1.375(13)

loop_
_geom_torsion_atom_site_label_1
_geom_torsion_atom_site_label_2
_geom_torsion_atom_site_label_3
_geom_torsion_atom_site_label_4
_geom_torsion
C10 Co C1 C2 168.1(8)
C3 Co C1 C2 -27.5(8)
C11 Co C1 C2 139(3)
C13 Co C1 C2 95.4(8)
C14 Co C1 C2 137.0(7)
C12 Co C1 C2 69.7(9)
C4 Co C1 C2 -63.9(8)
C5 Co C1 C2 -100.2(8)
C10 Co C1 C6 58.7(12)
C3 Co C1 C6 -136.9(11)
C11 Co C1 C6 30(4)
C2 Co C1 C6 -109.4(13)
C13 Co C1 C6 -14.0(11)
C14 Co C1 C6 27.6(11)
C12 Co C1 C6 -39.7(14)
C4 Co C1 C6 -173.3(11)
C5 Co C1 C6 150.4(11)
C6 C1 C2 C3 165.2(9)
Co C1 C2 C3 51.0(10)
C6 C1 C2 Co 114.2(9)
C10 Co C2 C3 176(2)
C11 Co C2 C3 58.2(13)
C13 Co C2 C3 128.9(7)
C14 Co C2 C3 166.4(7)
C12 Co C2 C3 88.7(8)
C4 Co C2 C3 -23.8(8)
C1 Co C2 C3 -135.5(12)
C5 Co C2 C3 -57.8(8)
C10 Co C2 C1 -48(3)
C3 Co C2 C1 135.5(12)
C11 Co C2 C1 -166.3(8)
C13 Co C2 C1 -95.7(7)
C14 Co C2 C1 -58.2(9)
C12 Co C2 C1 -135.8(7)
C4 Co C2 C1 111.6(8)
C5 Co C2 C1 77.6(8)
C1 C2 C3 C4 -5.2(19)
Co C2 C3 C4 46.7(11)
C1 C2 C3 Co -51.9(10)
C10 Co C3 C2 -178.3(11)
C11 Co C3 C2 -148.2(7)
C13 Co C3 C2 -67.3(9)
C14 Co C3 C2 -42(2)
C12 Co C3 C2 -106.0(8)
C4 Co C3 C2 143.1(11)
C1 Co C3 C2 28.9(8)
C5 Co C3 C2 116.8(9)
C10 Co C3 C4 38.5(13)
C11 Co C3 C4 68.6(9)
C2 Co C3 C4 -143.1(11)
C13 Co C3 C4 149.6(7)
C14 Co C3 C4 175.1(13)
C12 Co C3 C4 110.8(7)
C1 Co C3 C4 -114.3(7)
C5 Co C3 C4 -26.4(7)
C2 C3 C4 C5 5.2(18)
Co C3 C4 C5 51.5(9)
C2 C3 C4 Co -46.3(11)
C10 Co C4 C5 62.2(9)
C3 Co C4 C5 -136.1(11)
C11 Co C4 C5 100.2(8)
C2 Co C4 C5 -113.1(8)
C13 Co C4 C5 155.2(10)
C14 Co C4 C5 47.2(14)
C12 Co C4 C5 138.2(7)
C1 Co C4 C5 -75.3(8)
C10 Co C4 C3 -161.7(7)
C11 Co C4 C3 -123.7(8)
C2 Co C4 C3 23.1(7)
C13 Co C4 C3 -68.7(13)
C14 Co C4 C3 -176.7(9)
C12 Co C4 C3 -85.6(7)
C1 Co C4 C3 60.9(7)
C5 Co C4 C3 136.1(11)
C3 C4 C5 Co -48.8(9)
C10 Co C5 C4 -127.4(8)
C3 Co C5 C4 28.4(7)
C11 Co C5 C4 -87.1(8)
C2 Co C5 C4 62.6(8)
C13 Co C5 C4 -140.1(16)
C14 Co C5 C4 -158.7(7)
C12 Co C5 C4 -66.3(10)
C1 Co C5 C4 103.1(8)
C3 Co C10 C14 162.6(9)
C11 Co C10 C14 119.4(9)
C2 Co C10 C14 -12(3)
C13 Co C10 C14 38.3(6)
C12 Co C10 C14 80.6(7)
C4 Co C10 C14 -170.4(6)
C1 Co C10 C14 -52.1(9)
C5 Co C10 C14 -137.7(7)
C3 Co C10 C11 43.2(12)
C2 Co C10 C11 -132(3)
C13 Co C10 C11 -81.1(7)
C14 Co C10 C11 -119.4(9)
C12 Co C10 C11 -38.8(6)
C4 Co C10 C11 70.2(8)
C1 Co C10 C11 -171.5(8)
C5 Co C10 C11 102.9(7)
C14 C10 C11 C12 0.8(9)
Co C10 C11 C12 61.4(6)
C14 C10 C11 Co -60.6(6)
C3 Co C11 C10 -159.6(6)
C2 Co C11 C10 163.1(10)
C13 Co C11 C10 81.4(7)
C14 Co C11 C10 37.3(7)
C12 Co C11 C10 116.9(9)
C4 Co C11 C10 -121.8(7)
C1 Co C11 C10 35(3)
C5 Co C11 C10 -84.0(7)
C10 Co C11 C12 -116.9(9)
C3 Co C11 C12 83.5(7)
C2 Co C11 C12 46.2(12)
C13 Co C11 C12 -35.5(6)
C14 Co C11 C12 -79.7(6)
C4 Co C11 C12 121.3(7)
C1 Co C11 C12 -82(3)
C5 Co C11 C12 159.1(6)
C10 C11 C12 C13 -2.3(9)
Co C11 C12 C13 58.2(6)
C10 C11 C12 Co -60.5(5)
C10 Co C12 C13 -82.4(6)
C3 Co C12 C13 125.4(6)
C11 Co C12 C13 -121.3(9)
C2 Co C12 C13 84.2(6)
C14 Co C12 C13 -38.7(6)
C4 Co C12 C13 168.1(7)
C1 Co C12 C13 41.9(9)
C5 Co C12 C13 -153.5(6)
C10 Co C12 C11 38.9(7)
C3 Co C12 C11 -113.3(7)
C2 Co C12 C11 -154.5(8)
C13 Co C12 C11 121.3(9)
C14 Co C12 C11 82.6(7)
C4 Co C12 C11 -70.6(7)
C1 Co C12 C11 163.2(8)
C5 Co C12 C11 -32.2(9)
C11 C12 C13 C14 2.8(9)
Co C12 C13 C14 60.5(6)
C11 C12 C13 Co -57.7(6)
C10 Co C13 C12 80.6(6)
C3 Co C13 C12 -72.4(7)
C11 Co C13 C12 36.7(6)
C2 Co C13 C12 -109.2(6)
C14 Co C13 C12 118.3(8)
C4 Co C13 C12 -24.6(13)
C1 Co C13 C12 -151.9(6)
C5 Co C13 C12 94.3(19)
C10 Co C13 C14 -37.7(6)
C3 Co C13 C14 169.4(6)
C11 Co C13 C14 -81.6(6)
C2 Co C13 C14 132.5(6)
C12 Co C13 C14 -118.3(8)
C4 Co C13 C14 -142.9(10)
C1 Co C13 C14 89.8(7)
C5 Co C13 C14 -24(2)
C11 C10 C14 C13 0.8(9)
Co C10 C14 C13 -59.4(6)
C11 C10 C14 Co 60.2(6)
C12 C13 C14 C10 -2.3(9)
Co C13 C14 C10 59.1(6)
C12 C13 C14 Co -61.4(6)
C3 Co C14 C10 -151.2(15)
C11 Co C14 C10 -37.6(7)
C2 Co C14 C10 176.7(8)
C13 Co C14 C10 -118.4(8)
C12 Co C14 C10 -81.4(7)
C4 Co C14 C10 21.1(13)
C1 Co C14 C10 141.9(7)
C5 Co C14 C10 53.4(8)
C10 Co C14 C13 118.4(8)
C3 Co C14 C13 -32.8(18)
C11 Co C14 C13 80.9(6)
C2 Co C14 C13 -64.9(8)
C12 Co C14 C13 37.0(6)
C4 Co C14 C13 139.5(11)
C1 Co C14 C13 -99.7(7)
C5 Co C14 C13 171.8(7)
